data_7053695
loop_
_publ_author_name
'Tzeng, Biing-Chiau'
'Wu, Ya-Ling'
'Lee, Gene-Hsiang'
'Peng, Shie-Ming'

_publ_section_title
;
 A novel trinuclear Re(i) complex containing
 1,3,4-thiadiazole-2,5-dithiolate: structural and spectroscopic properties
;
_journal_issue 2
_journal_name_full 'New Journal of Chemistry'
_journal_page_first 199
_journal_paper_doi 10.1039/b616122g
_journal_volume 31
_journal_year 2007
_chemical_formula_sum 'C18 F3 N2 O18 Re3 S4'
_chemical_formula_weight 1276.04
_chemical_name_systematic
;
?
;
_space_group_IT_number 14
_symmetry_cell_setting monoclinic
_symmetry_space_group_name_Hall '-P 2yn'
_symmetry_space_group_name_H-M 'P 1 21/n 1'
_atom_sites_solution_hydrogens geom
_atom_sites_solution_primary direct
_atom_sites_solution_secondary difmap
_audit_creation_method SHELXL-97
_cell_angle_alpha 90.00
_cell_angle_beta 101.307(1)
_cell_angle_gamma 90.00
_cell_formula_units_Z 4
_cell_length_a 9.2003(4)
_cell_length_b 16.5780(8)
_cell_length_c 20.4180(10)
_cell_measurement_reflns_used 3168
_cell_measurement_temperature 150(1)
_cell_measurement_theta_max 23.90
_cell_measurement_theta_min 2.29
_cell_volume 3053.8(2)
_computing_cell_refinement 'Bruker SAINT'
_computing_data_collection 'Bruker SMART'
_computing_data_reduction 'Bruker SAINT'
_computing_molecular_graphics 'Bruker SHELXTL'
_computing_publication_material 'Bruker SHELXTL'
_computing_structure_refinement 'SHELXL-97 (Sheldrick, 1997)'
_computing_structure_solution 'SHELXS-97 (Sheldrick, 1990)'
_diffrn_ambient_temperature 150(1)
_diffrn_measured_fraction_theta_full 1.000
_diffrn_measured_fraction_theta_max 1.000
_diffrn_measurement_device_type 'BRUKER SMART APEXCCD area detector'
_diffrn_measurement_method 'omega scans'
_diffrn_radiation_monochromator graphite
_diffrn_radiation_source 'fine-focus sealed tube'
_diffrn_radiation_type MoK\a
_diffrn_radiation_wavelength 0.71073
_diffrn_reflns_av_R_equivalents 0.0653
_diffrn_reflns_av_sigmaI/netI 0.0606
_diffrn_reflns_limit_h_max 11
_diffrn_reflns_limit_h_min -11
_diffrn_reflns_limit_k_max 21
_diffrn_reflns_limit_k_min -21
_diffrn_reflns_limit_l_max 26
_diffrn_reflns_limit_l_min -26
_diffrn_reflns_number 23266
_diffrn_reflns_theta_full 27.50
_diffrn_reflns_theta_max 27.50
_diffrn_reflns_theta_min 1.59
_exptl_absorpt_coefficient_mu 12.236
_exptl_absorpt_correction_T_max 0.2612
_exptl_absorpt_correction_T_min 0.1499
_exptl_absorpt_correction_type multi-scan
_exptl_crystal_colour colorless
_exptl_crystal_density_diffrn 2.775
_exptl_crystal_density_meas 0
_exptl_crystal_density_method 'not measured'
_exptl_crystal_description block
_exptl_crystal_F_000 2328
_exptl_crystal_size_max 0.25
_exptl_crystal_size_mid 0.15
_exptl_crystal_size_min 0.15
_refine_diff_density_max 1.479
_refine_diff_density_min -1.245
_refine_diff_density_rms 0.229
_refine_ls_extinction_method none
_refine_ls_goodness_of_fit_ref 1.053
_refine_ls_hydrogen_treatment mixed
_refine_ls_matrix_type full
_refine_ls_number_parameters 433
_refine_ls_number_reflns 7002
_refine_ls_number_restraints 0
_refine_ls_restrained_S_all 1.053
_refine_ls_R_factor_all 0.0509
_refine_ls_R_factor_gt 0.0383
_refine_ls_shift/su_max 0.001
_refine_ls_shift/su_mean 0.000
_refine_ls_structure_factor_coef Fsqd
_refine_ls_weighting_details 'calc w=1/[\s^2^(Fo^2^)+(0.0174P)^2^+4.3156P] where P=(Fo^2^+2Fc^2^)/3'
_refine_ls_weighting_scheme calc
_refine_ls_wR_factor_gt 0.0692
_refine_ls_wR_factor_ref 0.0728
_reflns_number_gt 5876
_reflns_number_total 7002
_reflns_threshold_expression >2sigma(I)
_cod_data_source_file b616122gsup1.cif
_cod_data_source_block ic11216
_cod_depositor_comments
;
The following automatic conversions were performed:

'_symmetry_cell_setting' value 'Monoclinic' changed to 'monoclinic'
according to /home/saulius/struct/CIF-dictionaries/cif_core.dic
dictionary named 'cif_core.dic' version 2.4.2 from 2011-04-26.

Automatic conversion script
Id: cif_fix_values 1891 2012-01-12 08:04:46Z andrius 
;
_cod_original_sg_symbol_H-M P2(1)/n
_cod_database_code 7053695

loop_
_symmetry_equiv_pos_as_xyz
'x, y, z'
'-x+1/2, y+1/2, -z+1/2'
'-x, -y, -z'
'x-1/2, -y-1/2, z-1/2'

loop_
_atom_site_label
_atom_site_type_symbol
_atom_site_fract_x
_atom_site_fract_y
_atom_site_fract_z
_atom_site_U_iso_or_equiv
_atom_site_adp_type
_atom_site_occupancy
_atom_site_symmetry_multiplicity
_atom_site_calc_flag
Re1 Re 0.23853(3) 0.152771(17) -0.051973(14) 0.01644(8) Uani 1 1 d
Re2 Re -0.22715(3) 0.364777(17) 0.036150(14) 0.01650(8) Uani 1 1 d
Re3 Re 0.21218(3) 0.509924(17) 0.267220(14) 0.01656(8) Uani 1 1 d
S1 S 0.3392(2) 0.20665(11) 0.06275(9) 0.0204(4) Uani 1 1 d
S2 S 0.2668(2) 0.34478(11) 0.14493(9) 0.0186(4) Uani 1 1 d
S3 S 0.0323(2) 0.46988(11) 0.16390(10) 0.0237(4) Uani 1 1 d
O1 O 0.5588(6) 0.1788(4) -0.0793(3) 0.0341(14) Uani 1 1 d
O2 O 0.3319(7) -0.0174(3) 0.0064(3) 0.0417(16) Uani 1 1 d
O3 O 0.1219(7) 0.0848(4) -0.1931(3) 0.0382(15) Uani 1 1 d
O4 O -0.0850(6) 0.1253(3) -0.0293(3) 0.0313(14) Uani 1 1 d
O5 O 0.1506(6) 0.3276(3) -0.1058(3) 0.0328(14) Uani 1 1 d
O6 O 0.3033(7) 0.3355(3) 0.3166(3) 0.0370(15) Uani 1 1 d
O7 O 0.4376(7) 0.5242(4) 0.1698(3) 0.0417(16) Uani 1 1 d
O8 O 0.4363(7) 0.5631(4) 0.3920(3) 0.0454(17) Uani 1 1 d
O9 O 0.1121(7) 0.6911(3) 0.2427(3) 0.0339(14) Uani 1 1 d
O10 O -0.0443(7) 0.4948(4) 0.3469(3) 0.0431(17) Uani 1 1 d
O11 O -0.1661(6) 0.5439(3) 0.0041(3) 0.0330(14) Uani 1 1 d
O12 O -0.3210(7) 0.4034(4) 0.1730(3) 0.0449(17) Uani 1 1 d
O13 O -0.5549(6) 0.3886(4) -0.0292(3) 0.0515(19) Uani 1 1 d
O14 O -0.2714(6) 0.1808(3) 0.0656(3) 0.0325(14) Uani 1 1 d
O15 O -0.1649(6) 0.3175(4) -0.1036(3) 0.0370(15) Uani 1 1 d
N1 N 0.0056(6) 0.3474(3) 0.0777(3) 0.0159(13) Uani 1 1 d
N2 N 0.0761(6) 0.2849(3) 0.0500(3) 0.0143(12) Uani 1 1 d
C1 C 0.4440(8) 0.1698(5) -0.0712(4) 0.0218(17) Uani 1 1 d
C2 C 0.2972(8) 0.0435(5) -0.0151(4) 0.0236(17) Uani 1 1 d
C3 C 0.1679(8) 0.1094(5) -0.1414(4) 0.0218(17) Uani 1 1 d
C4 C 0.0330(9) 0.1369(5) -0.0336(4) 0.0237(17) Uani 1 1 d
C5 C 0.1815(8) 0.2655(5) -0.0865(4) 0.0250(18) Uani 1 1 d
C6 C 0.2686(9) 0.3960(5) 0.2953(4) 0.0231(17) Uani 1 1 d
C7 C 0.3618(9) 0.5190(4) 0.2069(4) 0.0239(17) Uani 1 1 d
C8 C 0.3519(9) 0.5464(5) 0.3462(4) 0.0251(18) Uani 1 1 d
C9 C 0.1495(9) 0.6258(5) 0.2486(4) 0.0231(17) Uani 1 1 d
C10 C 0.0481(9) 0.4994(5) 0.3181(4) 0.0249(18) Uani 1 1 d
C11 C -0.1884(8) 0.4797(5) 0.0174(4) 0.0224(17) Uani 1 1 d
C12 C -0.2796(8) 0.3907(5) 0.1257(4) 0.0256(18) Uani 1 1 d
C13 C -0.4342(9) 0.3788(5) -0.0048(4) 0.0292(19) Uani 1 1 d
C14 C -0.2555(8) 0.2464(5) 0.0555(4) 0.0226(17) Uani 1 1 d
C15 C -0.1852(8) 0.3349(5) -0.0525(4) 0.0232(17) Uani 1 1 d
C16 C 0.2108(8) 0.2763(4) 0.0799(3) 0.0155(15) Uani 1 1 d
C17 C 0.0913(8) 0.3862(4) 0.1269(3) 0.0166(15) Uani 1 1 d
S4 S 0.4234(2) 0.27165(12) -0.24570(10) 0.0282(5) Uani 1 1 d
O16 O 0.5535(7) 0.3111(4) -0.2130(4) 0.060(2) Uani 1 1 d
O17 O 0.4297(9) 0.2398(4) -0.3097(3) 0.062(2) Uani 1 1 d
O18 O 0.3522(9) 0.2218(5) -0.2051(3) 0.070(2) Uani 1 1 d
C18 C 0.2921(10) 0.3549(6) -0.2662(5) 0.042(2) Uani 1 1 d
F1 F 0.3387(6) 0.4092(3) -0.3053(3) 0.0542(15) Uani 1 1 d
F2 F 0.2678(7) 0.3942(4) -0.2136(3) 0.0713(19) Uani 1 1 d
F3 F 0.1602(6) 0.3293(4) -0.2992(3) 0.0686(19) Uani 1 1 d

loop_
_atom_site_aniso_label
_atom_site_aniso_U_11
_atom_site_aniso_U_22
_atom_site_aniso_U_33
_atom_site_aniso_U_23
_atom_site_aniso_U_13
_atom_site_aniso_U_12
Re1 0.01567(16) 0.01820(15) 0.01595(15) -0.00328(11) 0.00433(12) -0.00036(12)
Re2 0.01225(15) 0.01888(15) 0.01809(15) -0.00191(11) 0.00231(12) 0.00150(11)
Re3 0.01860(16) 0.01477(14) 0.01625(15) -0.00287(11) 0.00326(12) -0.00111(12)
S1 0.0178(10) 0.0236(10) 0.0188(9) -0.0048(8) 0.0009(8) 0.0062(8)
S2 0.0158(9) 0.0185(9) 0.0186(9) -0.0061(7) -0.0036(7) 0.0034(7)
S3 0.0230(11) 0.0194(10) 0.0255(10) -0.0093(8) -0.0030(8) 0.0069(8)
O1 0.019(3) 0.048(4) 0.035(3) 0.007(3) 0.003(3) -0.003(3)
O2 0.043(4) 0.020(3) 0.061(4) 0.005(3) 0.006(3) 0.002(3)
O3 0.043(4) 0.051(4) 0.022(3) -0.016(3) 0.009(3) -0.018(3)
O4 0.024(3) 0.039(4) 0.033(3) -0.004(3) 0.011(3) -0.009(3)
O5 0.038(4) 0.021(3) 0.039(3) 0.003(3) 0.007(3) 0.004(3)
O6 0.060(4) 0.023(3) 0.026(3) -0.001(3) 0.005(3) 0.008(3)
O7 0.050(4) 0.032(4) 0.050(4) -0.015(3) 0.029(3) -0.010(3)
O8 0.037(4) 0.065(5) 0.029(3) -0.021(3) -0.006(3) -0.001(3)
O9 0.048(4) 0.020(3) 0.038(3) 0.002(3) 0.020(3) 0.002(3)
O10 0.037(4) 0.045(4) 0.052(4) 0.019(3) 0.022(3) 0.003(3)
O11 0.038(4) 0.025(3) 0.040(4) 0.004(3) 0.016(3) 0.005(3)
O12 0.044(4) 0.065(5) 0.031(4) -0.002(3) 0.020(3) 0.010(3)
O13 0.013(3) 0.071(5) 0.066(5) 0.000(4) -0.003(3) 0.007(3)
O14 0.045(4) 0.025(3) 0.028(3) -0.007(3) 0.009(3) -0.008(3)
O15 0.037(4) 0.057(4) 0.018(3) -0.010(3) 0.008(3) -0.004(3)
N1 0.019(3) 0.016(3) 0.014(3) -0.005(2) 0.003(3) -0.002(2)
N2 0.013(3) 0.017(3) 0.014(3) -0.003(2) 0.005(2) 0.004(2)
C1 0.015(4) 0.025(4) 0.023(4) -0.002(3) -0.001(3) 0.003(3)
C2 0.017(4) 0.028(5) 0.026(4) -0.002(3) 0.007(3) -0.003(3)
C3 0.013(4) 0.026(4) 0.029(4) 0.000(3) 0.011(3) -0.006(3)
C4 0.028(5) 0.024(4) 0.018(4) -0.002(3) 0.000(3) -0.002(4)
C5 0.017(4) 0.030(5) 0.028(4) -0.004(4) 0.004(3) -0.002(3)
C6 0.032(5) 0.021(4) 0.014(4) -0.004(3) 0.000(3) 0.001(4)
C7 0.026(4) 0.018(4) 0.029(4) -0.003(3) 0.007(4) 0.000(3)
C8 0.020(4) 0.034(5) 0.022(4) -0.012(3) 0.009(4) 0.004(4)
C9 0.027(5) 0.025(4) 0.019(4) -0.003(3) 0.009(3) -0.004(3)
C10 0.020(4) 0.026(4) 0.028(4) 0.009(3) 0.003(4) 0.002(3)
C11 0.017(4) 0.028(4) 0.022(4) 0.001(3) 0.004(3) 0.007(3)
C12 0.015(4) 0.025(4) 0.039(5) 0.005(4) 0.009(4) 0.005(3)
C13 0.022(5) 0.031(5) 0.034(5) -0.006(4) 0.004(4) -0.001(4)
C14 0.019(4) 0.024(4) 0.025(4) -0.007(3) 0.005(3) 0.000(3)
C15 0.008(4) 0.029(4) 0.031(5) -0.004(3) -0.001(3) 0.003(3)
C16 0.020(4) 0.011(3) 0.016(3) -0.006(3) 0.007(3) -0.002(3)
C17 0.014(4) 0.018(4) 0.016(4) 0.000(3) -0.003(3) 0.001(3)
S4 0.0326(12) 0.0237(10) 0.0271(11) -0.0019(9) 0.0032(9) -0.0072(9)
O16 0.034(4) 0.032(4) 0.108(6) -0.006(4) -0.004(4) -0.003(3)
O17 0.091(6) 0.045(4) 0.051(4) -0.009(4) 0.015(4) 0.022(4)
O18 0.091(6) 0.069(5) 0.045(4) 0.018(4) -0.001(4) -0.020(5)
C18 0.026(5) 0.059(7) 0.042(6) -0.006(5) 0.008(4) -0.012(5)
F1 0.047(4) 0.041(3) 0.079(4) 0.010(3) 0.022(3) 0.007(3)
F2 0.069(5) 0.081(5) 0.069(4) -0.021(4) 0.028(4) 0.008(4)
F3 0.033(3) 0.105(6) 0.066(4) 0.000(4) 0.004(3) -0.012(3)

loop_
_atom_type_symbol
_atom_type_description
_atom_type_scat_dispersion_real
_atom_type_scat_dispersion_imag
_atom_type_scat_source
C C 0.0033 0.0016 'International Tables Vol C Tables 4.2.6.8 and 6.1.1.4'
N N 0.0061 0.0033 'International Tables Vol C Tables 4.2.6.8 and 6.1.1.4'
O O 0.0106 0.0060 'International Tables Vol C Tables 4.2.6.8 and 6.1.1.4'
F F 0.0171 0.0103 'International Tables Vol C Tables 4.2.6.8 and 6.1.1.4'
S S 0.1246 0.1234 'International Tables Vol C Tables 4.2.6.8 and 6.1.1.4'
Re Re -1.0185 7.2310 'International Tables Vol C Tables 4.2.6.8 and 6.1.1.4'

loop_
_geom_angle_atom_site_label_1
_geom_angle_atom_site_label_2
_geom_angle_atom_site_label_3
_geom_angle
C3 Re1 C2 92.0(3)
C3 Re1 C4 88.5(3)
C2 Re1 C4 90.3(3)
C3 Re1 C1 91.3(3)
C2 Re1 C1 90.3(3)
C4 Re1 C1 179.4(3)
C3 Re1 C5 89.9(3)
C2 Re1 C5 178.1(3)
C4 Re1 C5 89.8(3)
C1 Re1 C5 89.6(3)
C3 Re1 S1 177.8(2)
C2 Re1 S1 87.0(2)
C4 Re1 S1 93.4(2)
C1 Re1 S1 86.8(2)
C5 Re1 S1 91.1(2)
C13 Re2 C15 89.2(3)
C13 Re2 C11 90.0(3)
C15 Re2 C11 89.4(3)
C13 Re2 C12 88.6(3)
C15 Re2 C12 176.7(3)
C11 Re2 C12 93.1(3)
C13 Re2 C14 92.7(3)
C15 Re2 C14 89.6(3)
C11 Re2 C14 177.1(3)
C12 Re2 C14 88.1(3)
C13 Re2 N1 177.5(3)
C15 Re2 N1 88.3(2)
C11 Re2 N1 90.1(3)
C12 Re2 N1 93.8(3)
C14 Re2 N1 87.1(3)
C8 Re3 C10 92.3(3)
C8 Re3 C6 87.9(3)
C10 Re3 C6 87.1(3)
C8 Re3 C9 88.8(3)
C10 Re3 C9 87.9(3)
C6 Re3 C9 173.8(3)
C8 Re3 C7 93.6(3)
C10 Re3 C7 174.0(3)
C6 Re3 C7 94.3(3)
C9 Re3 C7 91.1(3)
C8 Re3 S3 177.3(2)
C10 Re3 S3 88.4(2)
C6 Re3 S3 94.7(2)
C9 Re3 S3 88.7(2)
C7 Re3 S3 85.6(2)
C16 S1 Re1 106.5(2)
C17 S2 C16 88.4(3)
C17 S3 Re3 111.8(2)
C17 N1 N2 114.5(6)
C17 N1 Re2 129.3(5)
N2 N1 Re2 116.2(4)
C16 N2 N1 111.8(5)
O1 C1 Re1 177.5(7)
O2 C2 Re1 178.9(8)
O3 C3 Re1 177.6(7)
O4 C4 Re1 173.4(7)
O5 C5 Re1 179.5(7)
O6 C6 Re3 173.8(6)
O7 C7 Re3 175.5(7)
O8 C8 Re3 176.0(7)
O9 C9 Re3 175.1(7)
O10 C10 Re3 178.9(7)
O11 C11 Re2 177.1(7)
O12 C12 Re2 174.0(7)
O13 C13 Re2 178.5(8)
O14 C14 Re2 179.4(7)
O15 C15 Re2 178.3(7)
N2 C16 S1 127.8(5)
N2 C16 S2 113.9(5)
S1 C16 S2 118.3(4)
N1 C17 S3 122.4(5)
N1 C17 S2 111.3(5)
S3 C17 S2 126.2(4)
O16 S4 O18 116.1(5)
O16 S4 O17 115.1(5)
O18 S4 O17 115.3(5)
O16 S4 C18 102.7(4)
O18 S4 C18 102.3(5)
O17 S4 C18 102.4(4)
F2 C18 F1 106.4(8)
F2 C18 F3 106.7(8)
F1 C18 F3 106.3(8)
F2 C18 S4 113.4(7)
F1 C18 S4 111.9(6)
F3 C18 S4 111.7(7)

loop_
_geom_bond_atom_site_label_1
_geom_bond_atom_site_label_2
_geom_bond_distance
Re1 C3 1.952(8)
Re1 C2 1.994(8)
Re1 C4 2.016(8)
Re1 C1 2.024(8)
Re1 C5 2.030(8)
Re1 S1 2.5083(18)
Re2 C13 1.939(8)
Re2 C15 1.986(8)
Re2 C11 1.989(8)
Re2 C12 2.027(9)
Re2 C14 2.029(8)
Re2 N1 2.162(6)
Re3 C8 1.951(8)
Re3 C10 2.000(8)
Re3 C6 2.012(8)
Re3 C9 2.021(8)
Re3 C7 2.024(8)
Re3 S3 2.5022(18)
S1 C16 1.736(7)
S2 C17 1.726(7)
S2 C16 1.747(7)
S3 C17 1.717(7)
O1 C1 1.111(8)
O2 C2 1.123(9)
O3 C3 1.133(9)
O4 C4 1.123(9)
O5 C5 1.118(9)
O6 C6 1.114(9)
O7 C7 1.129(9)
O8 C8 1.128(9)
O9 C9 1.134(9)
O10 C10 1.127(9)
O11 C11 1.127(9)
O12 C12 1.126(9)
O13 C13 1.136(9)
O14 C14 1.121(9)
O15 C15 1.132(9)
N1 C17 1.317(8)
N1 N2 1.400(7)
N2 C16 1.278(8)
S4 O16 1.411(6)
S4 O18 1.418(7)
S4 O17 1.421(7)
S4 C18 1.828(10)
C18 F2 1.314(11)
C18 F1 1.328(11)
C18 F3 1.337(10)
